data_2230432
loop_
_publ_author_name
'Bian, Xixi'
'Cai, Tongjiang'
'Zhou, Jin'
'Huang, Qin'
'Xiao, Xunwen'

_publ_section_title
;
 1-[(5-Bromopentyloxy)methyl]pyrene
;
_journal_coeditor_code NG5165
_journal_issue 6
_journal_name_full 'Acta Crystallographica Section E'
_journal_page_first o1456
_journal_paper_doi 10.1107/S1600536811018253
_journal_volume 67
_journal_year 2011
_chemical_formula_iupac 'C22 H21 Br O'
_chemical_formula_moiety 'C22 H21 Br O'
_chemical_formula_sum 'C22 H21 Br O'
_chemical_formula_weight 381.30
_chemical_name_systematic
;
1-[(5-Bromopentyloxy)methyl]pyrene
;
_space_group_IT_number 2
_symmetry_cell_setting triclinic
_symmetry_space_group_name_Hall '-P 1'
_symmetry_space_group_name_H-M 'P -1'
_atom_sites_solution_hydrogens geom
_atom_sites_solution_primary direct
_atom_sites_solution_secondary difmap
_audit_creation_method SHELXL-97
_cell_angle_alpha 79.924(19)
_cell_angle_beta 88.90(2)
_cell_angle_gamma 64.295(12)
_cell_formula_units_Z 2
_cell_length_a 7.417(2)
_cell_length_b 7.4817(16)
_cell_length_c 17.545(5)
_cell_measurement_reflns_used 4242
_cell_measurement_temperature 223(2)
_cell_measurement_theta_max 27.5
_cell_measurement_theta_min 3.1
_cell_volume 862.0(4)
_computing_cell_refinement 'CrystalClear (Rigaku, 2005)'
_computing_data_collection 'CrystalClear (Rigaku, 2005)'
_computing_data_reduction 'CrystalStructure (Rigaku, 2005)'
_computing_molecular_graphics 'ORTEP-3 (Farrugia, 1997)'
_computing_publication_material 'SHELXTL (Sheldrick, 2008)'
_computing_structure_refinement 'SHELXL97 (Sheldrick, 2008)'
_computing_structure_solution 'SHELXS97 (Sheldrick, 2008)'
_diffrn_ambient_temperature 223(2)
_diffrn_detector_area_resol_mean 14.63
_diffrn_measured_fraction_theta_full 0.961
_diffrn_measured_fraction_theta_max 0.961
_diffrn_measurement_device_type 'Rigaku Saturn'
_diffrn_measurement_method \w
_diffrn_radiation_monochromator graphite
_diffrn_radiation_source 'fine-focus sealed tube'
_diffrn_radiation_type MoK\a
_diffrn_radiation_wavelength 0.71075
_diffrn_reflns_av_R_equivalents 0.0382
_diffrn_reflns_av_sigmaI/netI 0.0555
_diffrn_reflns_limit_h_max 8
_diffrn_reflns_limit_h_min -8
_diffrn_reflns_limit_k_max 9
_diffrn_reflns_limit_k_min -9
_diffrn_reflns_limit_l_max 21
_diffrn_reflns_limit_l_min -21
_diffrn_reflns_number 7097
_diffrn_reflns_theta_full 25.50
_diffrn_reflns_theta_max 25.50
_diffrn_reflns_theta_min 3.05
_exptl_absorpt_coefficient_mu 2.390
_exptl_absorpt_correction_T_max 0.616
_exptl_absorpt_correction_T_min 0.373
_exptl_absorpt_correction_type multi-scan
_exptl_absorpt_process_details '(REQAB; Jacobson, 1998)'
_exptl_crystal_colour colorless
_exptl_crystal_density_diffrn 1.469
_exptl_crystal_density_method 'not measured'
_exptl_crystal_description block
_exptl_crystal_F_000 392
_exptl_crystal_size_max 0.45
_exptl_crystal_size_mid 0.40
_exptl_crystal_size_min 0.20
_refine_diff_density_max 0.305
_refine_diff_density_min -0.364
_refine_ls_extinction_method none
_refine_ls_goodness_of_fit_ref 0.884
_refine_ls_hydrogen_treatment constr
_refine_ls_matrix_type full
_refine_ls_number_parameters 218
_refine_ls_number_reflns 3085
_refine_ls_number_restraints 0
_refine_ls_restrained_S_all 0.884
_refine_ls_R_factor_all 0.0404
_refine_ls_R_factor_gt 0.0276
_refine_ls_shift/su_max 0.000
_refine_ls_shift/su_mean 0.000
_refine_ls_structure_factor_coef Fsqd
_refine_ls_weighting_details 'calc w=1/[\s^2^(Fo^2^)+(0.0129P)^2^+0.0000P] where P=(Fo^2^+2Fc^2^)/3'
_refine_ls_weighting_scheme calc
_refine_ls_wR_factor_gt 0.0446
_refine_ls_wR_factor_ref 0.0468
_reflns_number_gt 2399
_reflns_number_total 3085
_reflns_threshold_expression I>2sigma(I)
_cod_data_source_file ng5165.cif
_cod_data_source_block I
_cod_original_cell_volume 861.9(4)
_cod_database_code 2230432
_cod_database_fobs_code 2230432

loop_
_symmetry_equiv_pos_as_xyz
'x, y, z'
'-x, -y, -z'

loop_
_atom_site_type_symbol
_atom_site_label
_atom_site_fract_x
_atom_site_fract_y
_atom_site_fract_z
_atom_site_U_iso_or_equiv
_atom_site_adp_type
_atom_site_calc_flag
_atom_site_refinement_flags
_atom_site_occupancy
_atom_site_symmetry_multiplicity
_atom_site_disorder_assembly
_atom_site_disorder_group
Br Br1 0.30010(4) 0.85258(4) 0.015557(11) 0.04908(9) Uani d . 1 1 . .
O O1 0.35680(18) 0.46204(17) 0.40464(6) 0.0263(3) Uani d . 1 1 . .
C C1 0.2422(3) 0.4448(3) 0.53439(9) 0.0217(4) Uani d . 1 1 . .
C C2 0.3303(3) 0.2367(3) 0.54290(9) 0.0246(4) Uani d . 1 1 . .
H H2 0.3941 0.1767 0.5010 0.030 Uiso calc R 1 1 . .
C C3 0.3272(3) 0.1144(3) 0.61153(9) 0.0272(4) Uani d . 1 1 . .
H H3 0.3891 -0.0266 0.6156 0.033 Uiso calc R 1 1 . .
C C4 0.2324(3) 0.1992(3) 0.67517(9) 0.0222(4) Uani d . 1 1 . .
C C5 0.2242(3) 0.0795(3) 0.74734(9) 0.0278(4) Uani d . 1 1 . .
H H5 0.2844 -0.0619 0.7528 0.033 Uiso calc R 1 1 . .
C C6 0.1319(3) 0.1649(3) 0.80776(9) 0.0285(4) Uani d . 1 1 . .
H H6 0.1286 0.0818 0.8541 0.034 Uiso calc R 1 1 . .
C C7 0.0391(3) 0.3794(3) 0.80237(9) 0.0250(4) Uani d . 1 1 . .
C C8 -0.0539(3) 0.4721(3) 0.86452(10) 0.0308(5) Uani d . 1 1 . .
H H8 -0.0562 0.3920 0.9119 0.037 Uiso calc R 1 1 . .
C C9 -0.1421(3) 0.6798(3) 0.85704(10) 0.0368(5) Uani d . 1 1 . .
H H9 -0.2031 0.7393 0.8994 0.044 Uiso calc R 1 1 . .
C C10 -0.1415(3) 0.8005(3) 0.78816(10) 0.0344(5) Uani d . 1 1 . .
H H10 -0.2032 0.9416 0.7840 0.041 Uiso calc R 1 1 . .
C C11 -0.0503(3) 0.7163(3) 0.72412(9) 0.0266(4) Uani d . 1 1 . .
C C12 -0.0449(3) 0.8358(3) 0.65197(10) 0.0300(4) Uani d . 1 1 . .
H H12 -0.1070 0.9772 0.6464 0.036 Uiso calc R 1 1 . .
C C13 0.0471(3) 0.7513(3) 0.59160(10) 0.0274(4) Uani d . 1 1 . .
H H13 0.0481 0.8352 0.5451 0.033 Uiso calc R 1 1 . .
C C14 0.1431(3) 0.5368(3) 0.59663(9) 0.0209(4) Uani d . 1 1 . .
C C15 0.1394(2) 0.4125(3) 0.66725(9) 0.0203(4) Uani d . 1 1 . .
C C16 0.0418(3) 0.5033(3) 0.73151(9) 0.0218(4) Uani d . 1 1 . .
C C17 0.2486(3) 0.5781(3) 0.46037(9) 0.0248(4) Uani d . 1 1 . .
H H17A 0.1114 0.6679 0.4390 0.030 Uiso calc R 1 1 . .
H H17B 0.3122 0.6620 0.4716 0.030 Uiso calc R 1 1 . .
C C18 0.3537(3) 0.5952(3) 0.33503(9) 0.0240(4) Uani d . 1 1 . .
H H18A 0.4167 0.6799 0.3461 0.029 Uiso calc R 1 1 . .
H H18B 0.2145 0.6839 0.3158 0.029 Uiso calc R 1 1 . .
C C19 0.4640(3) 0.4774(3) 0.27364(9) 0.0238(4) Uani d . 1 1 . .
H H19A 0.4014 0.3925 0.2625 0.029 Uiso calc R 1 1 . .
H H19B 0.6035 0.3893 0.2925 0.029 Uiso calc R 1 1 . .
C C20 0.4582(3) 0.6222(3) 0.19985(9) 0.0254(4) Uani d . 1 1 . .
H H20A 0.3180 0.7134 0.1830 0.030 Uiso calc R 1 1 . .
H H20B 0.5232 0.7045 0.2117 0.030 Uiso calc R 1 1 . .
C C21 0.5605(3) 0.5177(3) 0.13337(9) 0.0289(4) Uani d . 1 1 . .
H H21A 0.6977 0.4188 0.1515 0.035 Uiso calc R 1 1 . .
H H21B 0.4890 0.4438 0.1188 0.035 Uiso calc R 1 1 . .
C C22 0.5683(3) 0.6598(3) 0.06263(10) 0.0380(5) Uani d . 1 1 . .
H H22A 0.6453 0.5811 0.0242 0.046 Uiso calc R 1 1 . .
H H22B 0.6387 0.7348 0.0770 0.046 Uiso calc R 1 1 . .

loop_
_atom_site_aniso_label
_atom_site_aniso_U_11
_atom_site_aniso_U_22
_atom_site_aniso_U_33
_atom_site_aniso_U_12
_atom_site_aniso_U_13
_atom_site_aniso_U_23
Br1 0.06041(17) 0.05227(16) 0.02991(11) -0.02606(13) -0.00843(10) 0.00909(9)
O1 0.0320(8) 0.0235(7) 0.0188(6) -0.0089(6) 0.0073(6) -0.0022(5)
C1 0.0203(10) 0.0251(11) 0.0197(8) -0.0110(9) -0.0006(7) -0.0007(8)
C2 0.0273(11) 0.0246(11) 0.0209(8) -0.0098(9) 0.0045(8) -0.0058(8)
C3 0.0318(12) 0.0187(11) 0.0280(9) -0.0085(9) 0.0022(8) -0.0038(8)
C4 0.0226(10) 0.0226(11) 0.0210(8) -0.0101(9) -0.0007(8) -0.0027(8)
C5 0.0329(12) 0.0193(11) 0.0274(9) -0.0099(10) -0.0009(9) 0.0016(8)
C6 0.0323(12) 0.0316(12) 0.0214(9) -0.0170(10) 0.0001(8) 0.0037(8)
C7 0.0243(11) 0.0351(12) 0.0199(8) -0.0173(10) 0.0025(8) -0.0042(8)
C8 0.0331(12) 0.0414(13) 0.0229(9) -0.0217(11) 0.0066(9) -0.0039(9)
C9 0.0422(13) 0.0464(14) 0.0310(10) -0.0243(12) 0.0161(10) -0.0184(10)
C10 0.0384(13) 0.0284(12) 0.0384(11) -0.0135(10) 0.0135(10) -0.0154(9)
C11 0.0274(11) 0.0275(12) 0.0274(9) -0.0133(10) 0.0052(8) -0.0084(8)
C12 0.0350(12) 0.0179(11) 0.0333(10) -0.0076(10) 0.0082(9) -0.0066(8)
C13 0.0332(11) 0.0240(11) 0.0223(9) -0.0119(10) 0.0025(8) 0.0005(8)
C14 0.0202(10) 0.0225(11) 0.0199(8) -0.0100(9) -0.0005(7) -0.0024(8)
C15 0.0192(10) 0.0236(11) 0.0186(8) -0.0101(9) 0.0003(7) -0.0026(7)
C16 0.0199(10) 0.0257(11) 0.0214(8) -0.0118(9) 0.0005(7) -0.0037(8)
C17 0.0255(11) 0.0267(11) 0.0206(8) -0.0099(9) 0.0036(8) -0.0044(8)
C18 0.0272(11) 0.0251(11) 0.0179(8) -0.0114(9) 0.0013(8) 0.0008(8)
C19 0.0255(11) 0.0236(11) 0.0215(8) -0.0106(9) 0.0020(8) -0.0022(8)
C20 0.0287(11) 0.0274(11) 0.0200(8) -0.0121(9) 0.0049(8) -0.0054(8)
C21 0.0320(11) 0.0321(12) 0.0216(8) -0.0139(10) 0.0039(8) -0.0033(8)
C22 0.0406(13) 0.0491(14) 0.0252(9) -0.0213(11) 0.0063(9) -0.0050(9)

loop_
_atom_type_symbol
_atom_type_description
_atom_type_scat_dispersion_real
_atom_type_scat_dispersion_imag
_atom_type_scat_source
C C 0.0033 0.0016 'International Tables Vol C Tables 4.2.6.8 and 6.1.1.4'
H H 0.0000 0.0000 'International Tables Vol C Tables 4.2.6.8 and 6.1.1.4'
O O 0.0106 0.0060 'International Tables Vol C Tables 4.2.6.8 and 6.1.1.4'
Br Br -0.2901 2.4595 'International Tables Vol C Tables 4.2.6.8 and 6.1.1.4'

loop_
_geom_angle_atom_site_label_1
_geom_angle_atom_site_label_2
_geom_angle_atom_site_label_3
_geom_angle_site_symmetry_1
_geom_angle_site_symmetry_3
_geom_angle
_geom_angle_publ_flag
C17 O1 C18 . . 109.08(13) ?
C2 C1 C14 . . 119.58(16) ?
C2 C1 C17 . . 121.89(15) ?
C14 C1 C17 . . 118.53(16) ?
C1 C2 C3 . . 121.76(16) ?
C1 C2 H2 . . 119.1 ?
C3 C2 H2 . . 119.1 ?
C2 C3 C4 . . 120.58(17) ?
C2 C3 H3 . . 119.7 ?
C4 C3 H3 . . 119.7 ?
C3 C4 C15 . . 118.45(15) ?
C3 C4 C5 . . 122.80(16) ?
C15 C4 C5 . . 118.75(15) ?
C6 C5 C4 . . 121.65(17) ?
C6 C5 H5 . . 119.2 ?
C4 C5 H5 . . 119.2 ?
C5 C6 C7 . . 121.20(16) ?
C5 C6 H6 . . 119.4 ?
C7 C6 H6 . . 119.4 ?
C8 C7 C16 . . 118.66(17) ?
C8 C7 C6 . . 122.51(16) ?
C16 C7 C6 . . 118.83(15) ?
C9 C8 C7 . . 120.82(17) ?
C9 C8 H8 . . 119.6 ?
C7 C8 H8 . . 119.6 ?
C10 C9 C8 . . 120.69(16) ?
C10 C9 H9 . . 119.7 ?
C8 C9 H9 . . 119.7 ?
C9 C10 C11 . . 121.02(18) ?
C9 C10 H10 . . 119.5 ?
C11 C10 H10 . . 119.5 ?
C10 C11 C16 . . 118.63(16) ?
C10 C11 C12 . . 122.79(17) ?
C16 C11 C12 . . 118.58(15) ?
C13 C12 C11 . . 121.76(17) ?
C13 C12 H12 . . 119.1 ?
C11 C12 H12 . . 119.1 ?
C12 C13 C14 . . 121.56(16) ?
C12 C13 H13 . . 119.2 ?
C14 C13 H13 . . 119.2 ?
C1 C14 C15 . . 119.04(16) ?
C1 C14 C13 . . 122.55(16) ?
C15 C14 C13 . . 118.41(15) ?
C4 C15 C14 . . 120.57(15) ?
C4 C15 C16 . . 119.62(15) ?
C14 C15 C16 . . 119.80(16) ?
C11 C16 C7 . . 120.18(15) ?
C11 C16 C15 . . 119.89(16) ?
C7 C16 C15 . . 119.94(16) ?
O1 C17 C1 . . 111.32(14) ?
O1 C17 H17A . . 109.4 ?
C1 C17 H17A . . 109.4 ?
O1 C17 H17B . . 109.4 ?
C1 C17 H17B . . 109.4 ?
H17A C17 H17B . . 108.0 ?
O1 C18 C19 . . 110.73(14) ?
O1 C18 H18A . . 109.5 ?
C19 C18 H18A . . 109.5 ?
O1 C18 H18B . . 109.5 ?
C19 C18 H18B . . 109.5 ?
H18A C18 H18B . . 108.1 ?
C18 C19 C20 . . 109.88(15) ?
C18 C19 H19A . . 109.7 ?
C20 C19 H19A . . 109.7 ?
C18 C19 H19B . . 109.7 ?
C20 C19 H19B . . 109.7 ?
H19A C19 H19B . . 108.2 ?
C21 C20 C19 . . 113.91(15) ?
C21 C20 H20A . . 108.8 ?
C19 C20 H20A . . 108.8 ?
C21 C20 H20B . . 108.8 ?
C19 C20 H20B . . 108.8 ?
H20A C20 H20B . . 107.7 ?
C22 C21 C20 . . 113.79(15) ?
C22 C21 H21A . . 108.8 ?
C20 C21 H21A . . 108.8 ?
C22 C21 H21B . . 108.8 ?
C20 C21 H21B . . 108.8 ?
H21A C21 H21B . . 107.7 ?
C21 C22 Br1 . . 112.67(13) ?
C21 C22 H22A . . 109.1 ?
Br1 C22 H22A . . 109.1 ?
C21 C22 H22B . . 109.1 ?
Br1 C22 H22B . . 109.1 ?
H22A C22 H22B . . 107.8 ?

loop_
_geom_bond_atom_site_label_1
_geom_bond_atom_site_label_2
_geom_bond_site_symmetry_2
_geom_bond_distance
_geom_bond_publ_flag
Br1 C22 . 1.969(2) ?
O1 C17 . 1.4200(19) ?
O1 C18 . 1.4283(19) ?
C1 C2 . 1.383(2) ?
C1 C14 . 1.414(2) ?
C1 C17 . 1.506(2) ?
C2 C3 . 1.386(2) ?
C2 H2 . 0.9400 ?
C3 C4 . 1.405(2) ?
C3 H3 . 0.9400 ?
C4 C15 . 1.419(2) ?
C4 C5 . 1.434(2) ?
C5 C6 . 1.353(2) ?
C5 H5 . 0.9400 ?
C6 C7 . 1.432(3) ?
C6 H6 . 0.9400 ?
C7 C8 . 1.402(2) ?
C7 C16 . 1.420(2) ?
C8 C9 . 1.382(3) ?
C8 H8 . 0.9400 ?
C9 C10 . 1.378(3) ?
C9 H9 . 0.9400 ?
C10 C11 . 1.402(2) ?
C10 H10 . 0.9400 ?
C11 C16 . 1.418(2) ?
C11 C12 . 1.427(2) ?
C12 C13 . 1.349(2) ?
C12 H12 . 0.9400 ?
C13 C14 . 1.433(2) ?
C13 H13 . 0.9400 ?
C14 C15 . 1.421(2) ?
C15 C16 . 1.437(2) ?
C17 H17A . 0.9800 ?
C17 H17B . 0.9800 ?
C18 C19 . 1.510(2) ?
C18 H18A . 0.9800 ?
C18 H18B . 0.9800 ?
C19 C20 . 1.524(2) ?
C19 H19A . 0.9800 ?
C19 H19B . 0.9800 ?
C20 C21 . 1.523(2) ?
C20 H20A . 0.9800 ?
C20 H20B . 0.9800 ?
C21 C22 . 1.504(2) ?
C21 H21A . 0.9800 ?
C21 H21B . 0.9800 ?
C22 H22A . 0.9800 ?
C22 H22B . 0.9800 ?

loop_
_geom_hbond_atom_site_label_D
_geom_hbond_atom_site_label_H
_geom_hbond_atom_site_label_A
_geom_hbond_site_symmetry_A
_geom_hbond_distance_DH
_geom_hbond_distance_HA
_geom_hbond_distance_DA
_geom_hbond_angle_DHA
C6 H6 Br1 1_546 0.94 3.02 3.869(2) 151

loop_
_geom_torsion_atom_site_label_1
_geom_torsion_atom_site_label_2
_geom_torsion_atom_site_label_3
_geom_torsion_atom_site_label_4
_geom_torsion_site_symmetry_1
_geom_torsion_site_symmetry_2
_geom_torsion_site_symmetry_3
_geom_torsion_site_symmetry_4
_geom_torsion
_geom_torsion_publ_flag
C14 C1 C2 C3 . . . . -1.0(3) ?
C17 C1 C2 C3 . . . . 178.85(15) ?
C1 C2 C3 C4 . . . . 0.3(3) ?
C2 C3 C4 C15 . . . . 0.3(2) ?
C2 C3 C4 C5 . . . . 179.71(16) ?
C3 C4 C5 C6 . . . . -179.99(16) ?
C15 C4 C5 C6 . . . . -0.6(2) ?
C4 C5 C6 C7 . . . . -0.4(3) ?
C5 C6 C7 C8 . . . . -178.58(16) ?
C5 C6 C7 C16 . . . . 1.2(3) ?
C16 C7 C8 C9 . . . . 0.3(3) ?
C6 C7 C8 C9 . . . . -179.91(17) ?
C7 C8 C9 C10 . . . . 0.3(3) ?
C8 C9 C10 C11 . . . . -0.5(3) ?
C9 C10 C11 C16 . . . . 0.0(3) ?
C9 C10 C11 C12 . . . . -179.44(17) ?
C10 C11 C12 C13 . . . . 178.72(17) ?
C16 C11 C12 C13 . . . . -0.7(3) ?
C11 C12 C13 C14 . . . . 0.4(3) ?
C2 C1 C14 C15 . . . . 1.0(2) ?
C17 C1 C14 C15 . . . . -178.83(14) ?
C2 C1 C14 C13 . . . . -179.42(16) ?
C17 C1 C14 C13 . . . . 0.7(2) ?
C12 C13 C14 C1 . . . . -179.34(16) ?
C12 C13 C14 C15 . . . . 0.2(3) ?
C3 C4 C15 C14 . . . . -0.3(2) ?
C5 C4 C15 C14 . . . . -179.68(14) ?
C3 C4 C15 C16 . . . . -179.80(15) ?
C5 C4 C15 C16 . . . . 0.8(2) ?
C1 C14 C15 C4 . . . . -0.4(2) ?
C13 C14 C15 C4 . . . . -179.97(15) ?
C1 C14 C15 C16 . . . . 179.12(14) ?
C13 C14 C15 C16 . . . . -0.5(2) ?
C10 C11 C16 C7 . . . . 0.6(3) ?
C12 C11 C16 C7 . . . . -179.87(15) ?
C10 C11 C16 C15 . . . . -178.99(15) ?
C12 C11 C16 C15 . . . . 0.5(2) ?
C8 C7 C16 C11 . . . . -0.8(2) ?
C6 C7 C16 C11 . . . . 179.42(16) ?
C8 C7 C16 C15 . . . . 178.81(15) ?
C6 C7 C16 C15 . . . . -0.9(2) ?
C4 C15 C16 C11 . . . . 179.61(15) ?
C14 C15 C16 C11 . . . . 0.1(2) ?
C4 C15 C16 C7 . . . . 0.0(2) ?
C14 C15 C16 C7 . . . . -179.54(14) ?
C18 O1 C17 C1 . . . . 178.43(13) ?
C2 C1 C17 O1 . . . . -1.1(2) ?
C14 C1 C17 O1 . . . . 178.76(13) ?
C17 O1 C18 C19 . . . . -178.88(13) ?
O1 C18 C19 C20 . . . . 179.77(13) ?
C18 C19 C20 C21 . . . . -178.27(14) ?
C19 C20 C21 C22 . . . . -175.62(14) ?
C20 C21 C22 Br1 . . . . -63.25(17) ?

loop_
_cod_related_entry_id
_cod_related_entry_database
_cod_related_entry_code
1 ChemSpider 28560316
